data_4318263
loop_
_publ_author_name
'Zengquan Qin'
'Michael C. Jennings'
'Richard J. Puddephatt'

_publ_section_title
;
 Molecular Triangle of Palladium(II) and Its Anion Binding Properties
;
_journal_name_full 'Inorganic Chemistry'
_journal_page_first 3967
_journal_page_last 3974
_journal_paper_doi 10.1021/ic020227q
_journal_volume 41
_journal_year 2002
_chemical_formula_sum 'C79 H99 F9 N12 O13.25 Pd3 S3'
_chemical_formula_weight 2015.08
_chemical_name_systematic
;
  ?
;
_space_group_IT_number 14
_symmetry_cell_setting monoclinic
_symmetry_space_group_name_Hall '-P 2yn'
_symmetry_space_group_name_H-M 'P 1 21/n 1'
_atom_sites_solution_hydrogens geom
_atom_sites_solution_primary direct
_atom_sites_solution_secondary difmap
_audit_creation_method SHELXL-97
_cell_angle_alpha 90.00
_cell_angle_beta 111.933(4)
_cell_angle_gamma 90.00
_cell_formula_units_Z 4
_cell_length_a 15.9790(10)
_cell_length_b 38.708(3)
_cell_length_c 17.9372(12)
_cell_measurement_temperature 200(2)
_cell_volume 10291.4(13)
_computing_cell_refinement 'Nonius DENZO'
_computing_data_collection 'Nonius COLLECT'
_computing_data_reduction 'Nonius DENZO'
_computing_molecular_graphics 'Bruker SHELXTL'
_computing_publication_material 'Bruker SHELXTL'
_computing_structure_refinement 'SHELXL-97 (Sheldrick, 1997)'
_computing_structure_solution 'SHELXS-97 (Sheldrick, 1990)'
_diffrn_ambient_temperature 200(2)
_diffrn_measured_fraction_theta_full 0.818
_diffrn_measured_fraction_theta_max 0.818
_diffrn_measurement_device_type 'Nonius Kappa-CCD'
_diffrn_measurement_method 'phi/omega scans'
_diffrn_radiation_monochromator graphite
_diffrn_radiation_source 'fine-focus sealed tube'
_diffrn_radiation_type MoK\a
_diffrn_radiation_wavelength 0.71073
_diffrn_reflns_av_R_equivalents 0.0670
_diffrn_reflns_av_sigmaI/netI 0.1102
_diffrn_reflns_limit_h_max 16
_diffrn_reflns_limit_h_min -18
_diffrn_reflns_limit_k_max 43
_diffrn_reflns_limit_k_min -44
_diffrn_reflns_limit_l_max 20
_diffrn_reflns_limit_l_min -18
_diffrn_reflns_number 31147
_diffrn_reflns_theta_full 24.11
_diffrn_reflns_theta_max 24.11
_diffrn_reflns_theta_min 3.40
_exptl_absorpt_coefficient_mu 0.652
_exptl_absorpt_correction_T_max 0.9377
_exptl_absorpt_correction_T_min 0.7238
_exptl_absorpt_correction_type integration
_exptl_crystal_colour colourless
_exptl_crystal_density_diffrn 1.301
_exptl_crystal_density_method 'not measured'
_exptl_crystal_description block
_exptl_crystal_F_000 4120
_exptl_crystal_size_max 0.53
_exptl_crystal_size_mid 0.16
_exptl_crystal_size_min 0.10
_refine_diff_density_max 2.008
_refine_diff_density_min -0.638
_refine_diff_density_rms 0.129
_refine_ls_extinction_method none
_refine_ls_goodness_of_fit_ref 1.040
_refine_ls_hydrogen_treatment mixed
_refine_ls_matrix_type full
_refine_ls_number_parameters 668
_refine_ls_number_reflns 13391
_refine_ls_number_restraints 298
_refine_ls_restrained_S_all 1.061
_refine_ls_R_factor_all 0.1466
_refine_ls_R_factor_gt 0.0873
_refine_ls_shift/su_max 0.689
_refine_ls_shift/su_mean 0.071
_refine_ls_structure_factor_coef Fsqd
_refine_ls_weighting_details 'calc w=1/[\s^2^(Fo^2^)+(0.1670P)^2^+0.0000P] where P=(Fo^2^+2Fc^2^)/3'
_refine_ls_weighting_scheme calc
_refine_ls_wR_factor_gt 0.2462
_refine_ls_wR_factor_ref 0.2773
_reflns_number_gt 7429
_reflns_number_total 13391
_reflns_threshold_expression >2sigma(I)
_cod_data_source_file ic020227q_3.cif
_cod_data_source_block complex5b
_cod_depositor_comments
;
The following automatic conversions were performed:

'_symmetry_cell_setting' value 'Monoclinic' changed to 'monoclinic'
according to the built-in table from CIF Core dictionary named
'cif_core.dic' version 2.4.1 from 2010-06-29.

Automatic conversion script
Id: cif_fix_values 1646 2011-03-28 12:23:43Z adriana 
;
_cod_original_cell_volume 10291.3(12)
_cod_database_code 4318263

loop_
_symmetry_equiv_pos_as_xyz
'x, y, z'
'-x+1/2, y+1/2, -z+1/2'
'-x, -y, -z'
'x-1/2, -y-1/2, z-1/2'

loop_
_atom_site_label
_atom_site_type_symbol
_atom_site_fract_x
_atom_site_fract_y
_atom_site_fract_z
_atom_site_U_iso_or_equiv
_atom_site_adp_type
_atom_site_occupancy
_atom_site_symmetry_multiplicity
_atom_site_calc_flag
_atom_site_refinement_flags
_atom_site_disorder_assembly
_atom_site_disorder_group
Pd1 Pd 0.68374(5) 0.10659(2) 0.20447(5) 0.0432(3) Uani 1 1 d . . .
Pd2 Pd 0.50186(5) -0.01021(2) 0.28389(5) 0.0496(3) Uani 1 1 d . . .
Pd3 Pd 0.29946(5) 0.09919(2) 0.06982(5) 0.0457(3) Uani 1 1 d . . .
N1 N 0.6876(5) 0.1577(2) 0.2065(5) 0.047(2) Uiso 1 1 d . . .
C2 C 0.6307(7) 0.1797(3) 0.1527(7) 0.056(3) Uiso 1 1 d . . .
H2A H 0.5942 0.1708 0.1014 0.067 Uiso 1 1 calc R . .
C3 C 0.6225(8) 0.2136(3) 0.1674(7) 0.062(3) Uiso 1 1 d . . .
H3A H 0.5793 0.2275 0.1281 0.074 Uiso 1 1 calc R . .
C4 C 0.6772(8) 0.2278(3) 0.2399(7) 0.060(3) Uiso 1 1 d . . .
C5 C 0.7408(7) 0.2070(3) 0.2926(7) 0.055(3) Uiso 1 1 d . . .
H5A H 0.7820 0.2162 0.3417 0.066 Uiso 1 1 calc R . .
C6 C 0.7455(7) 0.1722(3) 0.2746(6) 0.047(3) Uiso 1 1 d . . .
C7 C 0.8108(7) 0.1468(3) 0.3274(6) 0.043(3) Uiso 1 1 d . . .
C8 C 0.8845(7) 0.1557(3) 0.3941(6) 0.049(3) Uiso 1 1 d . . .
H8A H 0.8937 0.1793 0.4100 0.059 Uiso 1 1 calc R . .
C9 C 0.9457(7) 0.1310(3) 0.4389(6) 0.045(3) Uiso 1 1 d . . .
C10 C 0.9250(7) 0.0972(3) 0.4139(6) 0.047(3) Uiso 1 1 d . . .
H10A H 0.9632 0.0790 0.4431 0.057 Uiso 1 1 calc R . .
C11 C 0.8500(6) 0.0895(3) 0.3475(6) 0.044(3) Uiso 1 1 d . . .
H11A H 0.8379 0.0662 0.3305 0.053 Uiso 1 1 calc R . .
N12 N 0.7939(5) 0.1142(2) 0.3065(5) 0.043(2) Uiso 1 1 d . . .
C13 C 0.6678(8) 0.2663(3) 0.2598(7) 0.067(3) Uiso 1 1 d . . .
C14 C 0.7123(9) 0.2743(4) 0.3519(8) 0.095(5) Uiso 1 1 d . . .
H14A H 0.7029 0.2986 0.3613 0.142 Uiso 1 1 calc R . .
H14B H 0.7771 0.2694 0.3708 0.142 Uiso 1 1 calc R . .
H14C H 0.6847 0.2597 0.3811 0.142 Uiso 1 1 calc R . .
C15 C 0.5618(9) 0.2736(4) 0.2317(8) 0.090(4) Uiso 1 1 d . . .
H15A H 0.5521 0.2975 0.2445 0.136 Uiso 1 1 calc R . .
H15B H 0.5357 0.2578 0.2599 0.136 Uiso 1 1 calc R . .
H15C H 0.5328 0.2698 0.1736 0.136 Uiso 1 1 calc R . .
C16 C 0.7087(9) 0.2885(4) 0.2136(8) 0.081(4) Uiso 1 1 d . . .
H16A H 0.7032 0.3129 0.2258 0.122 Uiso 1 1 calc R . .
H16B H 0.6770 0.2845 0.1559 0.122 Uiso 1 1 calc R . .
H16C H 0.7726 0.2826 0.2290 0.122 Uiso 1 1 calc R . .
C17 C 1.0308(7) 0.1413(3) 0.5105(7) 0.055(3) Uiso 1 1 d . . .
C18 C 1.0031(9) 0.1613(4) 0.5705(8) 0.089(4) Uiso 1 1 d . . .
H18A H 0.9664 0.1464 0.5904 0.134 Uiso 1 1 calc R . .
H18B H 0.9679 0.1816 0.5441 0.134 Uiso 1 1 calc R . .
H18C H 1.0572 0.1687 0.6155 0.134 Uiso 1 1 calc R . .
C19 C 1.0885(9) 0.1644(4) 0.4787(8) 0.085(4) Uiso 1 1 d . . .
H19A H 1.1074 0.1512 0.4411 0.127 Uiso 1 1 calc R . .
H19B H 1.1420 0.1723 0.5238 0.127 Uiso 1 1 calc R . .
H19C H 1.0530 0.1844 0.4511 0.127 Uiso 1 1 calc R . .
C20 C 1.0860(10) 0.1089(4) 0.5549(9) 0.097(5) Uiso 1 1 d . . .
H20A H 1.1068 0.0960 0.5180 0.146 Uiso 1 1 calc R . .
H20B H 1.0476 0.0940 0.5727 0.146 Uiso 1 1 calc R . .
H20C H 1.1383 0.1164 0.6015 0.146 Uiso 1 1 calc R . .
N21 N 0.5904(6) -0.0262(2) 0.3904(5) 0.050(2) Uiso 1 1 d . . .
C22 C 0.6799(8) -0.0217(3) 0.4176(7) 0.063(3) Uiso 1 1 d . . .
H22A H 0.7052 -0.0099 0.3845 0.076 Uiso 1 1 calc R . .
C23 C 0.7372(8) -0.0335(3) 0.4925(7) 0.057(3) Uiso 1 1 d . . .
H23A H 0.8005 -0.0302 0.5093 0.069 Uiso 1 1 calc R . .
C24 C 0.7022(7) -0.0500(3) 0.5422(7) 0.057(3) Uiso 1 1 d . . .
C25 C 0.6108(7) -0.0546(3) 0.5128(7) 0.061(3) Uiso 1 1 d . . .
H25A H 0.5843 -0.0666 0.5446 0.073 Uiso 1 1 calc R . .
C26 C 0.5549(7) -0.0421(3) 0.4371(7) 0.053(3) Uiso 1 1 d . . .
C27 C 0.4566(7) -0.0461(3) 0.4019(6) 0.054(3) Uiso 1 1 d . . .
C28 C 0.4071(7) -0.0635(3) 0.4384(7) 0.060(3) Uiso 1 1 d . . .
H28A H 0.4367 -0.0737 0.4897 0.072 Uiso 1 1 calc R . .
C29 C 0.3148(8) -0.0662(3) 0.4008(7) 0.059(3) Uiso 1 1 d . . .
C30 C 0.2765(9) -0.0508(3) 0.3282(8) 0.080(4) Uiso 1 1 d . . .
H30A H 0.2127 -0.0511 0.3016 0.096 Uiso 1 1 calc R . .
C31 C 0.3287(8) -0.0345(3) 0.2922(8) 0.073(4) Uiso 1 1 d . . .
H31A H 0.3004 -0.0248 0.2401 0.088 Uiso 1 1 calc R . .
N32 N 0.4181(6) -0.0322(2) 0.3292(5) 0.053(2) Uiso 1 1 d . . .
C33 C 0.7600(9) -0.0646(4) 0.6242(8) 0.078(4) Uiso 1 1 d . . .
C34 C 0.7164(10) -0.0560(4) 0.6854(8) 0.101(5) Uiso 1 1 d . . .
H34A H 0.7527 -0.0660 0.7377 0.151 Uiso 1 1 calc R . .
H34B H 0.6553 -0.0656 0.6668 0.151 Uiso 1 1 calc R . .
H34C H 0.7135 -0.0309 0.6905 0.151 Uiso 1 1 calc R . .
C35 C 0.8562(10) -0.0536(4) 0.6485(10) 0.114(5) Uiso 1 1 d . . .
H35A H 0.8924 -0.0644 0.7000 0.171 Uiso 1 1 calc R . .
H35B H 0.8602 -0.0284 0.6540 0.171 Uiso 1 1 calc R . .
H35C H 0.8793 -0.0609 0.6074 0.171 Uiso 1 1 calc R . .
C36 C 0.7577(10) -0.1037(4) 0.6211(10) 0.106(5) Uiso 1 1 d . . .
H36A H 0.7962 -0.1130 0.6736 0.158 Uiso 1 1 calc R . .
H36B H 0.7799 -0.1117 0.5800 0.158 Uiso 1 1 calc R . .
H36C H 0.6957 -0.1117 0.6078 0.158 Uiso 1 1 calc R . .
C37 C 0.2587(10) -0.0852(4) 0.4454(9) 0.093(4) Uiso 1 1 d . . .
C38 C 0.1600(14) -0.0796(6) 0.4021(13) 0.168(8) Uiso 1 1 d . . .
H38A H 0.1268 -0.0915 0.4308 0.252 Uiso 1 1 calc R . .
H38B H 0.1415 -0.0889 0.3475 0.252 Uiso 1 1 calc R . .
H38C H 0.1468 -0.0548 0.3997 0.252 Uiso 1 1 calc R . .
C39 C 0.2803(13) -0.1230(5) 0.4473(12) 0.149(7) Uiso 1 1 d . . .
H39A H 0.2468 -0.1356 0.4745 0.223 Uiso 1 1 calc R . .
H39B H 0.3452 -0.1264 0.4763 0.223 Uiso 1 1 calc R . .
H39C H 0.2631 -0.1316 0.3922 0.223 Uiso 1 1 calc R . .
C40 C 0.2892(10) -0.0727(4) 0.5303(9) 0.111(5) Uiso 1 1 d . . .
H40A H 0.2543 -0.0843 0.5578 0.166 Uiso 1 1 calc R . .
H40B H 0.2798 -0.0477 0.5307 0.166 Uiso 1 1 calc R . .
H40C H 0.3534 -0.0779 0.5581 0.166 Uiso 1 1 calc R . .
N41 N 0.1862(6) 0.1018(2) 0.0920(5) 0.052(2) Uiso 1 1 d . . .
C42 C 0.1368(7) 0.0750(3) 0.1011(7) 0.061(3) Uiso 1 1 d . . .
H42A H 0.1560 0.0522 0.0953 0.073 Uiso 1 1 calc R . .
C43 C 0.0593(8) 0.0788(3) 0.1186(7) 0.067(3) Uiso 1 1 d . . .
H43A H 0.0265 0.0592 0.1245 0.080 Uiso 1 1 calc R . .
C44 C 0.0313(8) 0.1122(3) 0.1270(7) 0.063(3) Uiso 1 1 d . . .
C45 C 0.0842(8) 0.1401(3) 0.1185(7) 0.065(3) Uiso 1 1 d . . .
H45A H 0.0675 0.1631 0.1251 0.078 Uiso 1 1 calc R . .
C46 C 0.1596(7) 0.1342(3) 0.1007(6) 0.053(3) Uiso 1 1 d . . .
C47 C 0.2142(7) 0.1624(3) 0.0860(6) 0.055(3) Uiso 1 1 d . . .
C48 C 0.2005(7) 0.1961(3) 0.0928(6) 0.057(3) Uiso 1 1 d . . .
H48A H 0.1521 0.2033 0.1077 0.068 Uiso 1 1 calc R . .
C49 C 0.2555(8) 0.2206(3) 0.0785(7) 0.065(3) Uiso 1 1 d . . .
C50 C 0.3222(8) 0.2092(3) 0.0532(7) 0.060(3) Uiso 1 1 d . . .
H50A H 0.3604 0.2252 0.0411 0.072 Uiso 1 1 calc R . .
C51 C 0.3327(7) 0.1741(3) 0.0457(6) 0.053(3) Uiso 1 1 d . . .
H51A H 0.3790 0.1664 0.0284 0.064 Uiso 1 1 calc R . .
N52 N 0.2800(5) 0.1502(2) 0.0620(5) 0.048(2) Uiso 1 1 d . . .
C53 C -0.0550(9) 0.1197(4) 0.1451(8) 0.078(4) Uiso 1 1 d . . .
C54 C -0.1213(10) 0.1371(4) 0.0733(9) 0.110(5) Uiso 1 1 d . . .
H54A H -0.0958 0.1589 0.0637 0.165 Uiso 1 1 calc R . .
H54B H -0.1769 0.1418 0.0827 0.165 Uiso 1 1 calc R . .
H54C H -0.1350 0.1221 0.0263 0.165 Uiso 1 1 calc R . .
C55 C -0.1000(11) 0.0856(4) 0.1568(10) 0.121(6) Uiso 1 1 d . . .
H55A H -0.1528 0.0911 0.1700 0.182 Uiso 1 1 calc R . .
H55B H -0.0567 0.0723 0.2007 0.182 Uiso 1 1 calc R . .
H55C H -0.1190 0.0721 0.1071 0.182 Uiso 1 1 calc R . .
C56 C -0.0286(10) 0.1388(4) 0.2212(9) 0.105(5) Uiso 1 1 d . . .
H56A H 0.0025 0.1601 0.2172 0.157 Uiso 1 1 calc R . .
H56B H 0.0120 0.1245 0.2649 0.157 Uiso 1 1 calc R . .
H56C H -0.0825 0.1445 0.2324 0.157 Uiso 1 1 calc R . .
C57 C 0.2439(9) 0.2590(4) 0.0911(8) 0.078(4) Uiso 1 1 d . . .
C58 C 0.1439(9) 0.2685(4) 0.0410(9) 0.097(5) Uiso 1 1 d . . .
H58A H 0.1344 0.2932 0.0469 0.146 Uiso 1 1 calc R . .
H58B H 0.1042 0.2550 0.0604 0.146 Uiso 1 1 calc R . .
H58C H 0.1302 0.2631 -0.0157 0.146 Uiso 1 1 calc R . .
C59 C 0.2640(12) 0.2655(5) 0.1781(11) 0.135(6) Uiso 1 1 d . . .
H59A H 0.2583 0.2902 0.1868 0.202 Uiso 1 1 calc R . .
H59B H 0.3256 0.2579 0.2097 0.202 Uiso 1 1 calc R . .
H59C H 0.2213 0.2525 0.1948 0.202 Uiso 1 1 calc R . .
C60 C 0.3078(10) 0.2825(5) 0.0681(10) 0.117(6) Uiso 1 1 d . . .
H60A H 0.2967 0.3066 0.0778 0.176 Uiso 1 1 calc R . .
H60B H 0.2972 0.2793 0.0110 0.176 Uiso 1 1 calc R . .
H60C H 0.3705 0.2764 0.1007 0.176 Uiso 1 1 calc R . .
N61 N 0.6745(5) 0.0541(2) 0.2126(5) 0.044(2) Uiso 1 1 d . B .
C62 C 0.6193(6) 0.0409(3) 0.2457(6) 0.047(3) Uiso 1 1 d . . .
H62A H 0.5959 0.0562 0.2744 0.056 Uiso 1 1 calc R . .
N63 N 0.5949(5) 0.0083(2) 0.2418(5) 0.049(2) Uiso 1 1 d . C .
C64 C 0.6301(7) -0.0149(3) 0.2042(7) 0.056(3) Uiso 1 1 d . . .
H64A H 0.6153 -0.0388 0.2021 0.067 Uiso 0.30 1 calc PR A 1
O68 O 0.747(2) 0.0460(8) 0.1308(18) 0.091(9) Uiso 0.30 1 d P B 1
C65 C 0.6881(7) -0.0024(3) 0.1692(7) 0.057(3) Uiso 1 1 d . B .
H65A H 0.7135 -0.0179 0.1424 0.068 Uiso 1 1 calc R . .
C66 C 0.7093(7) 0.0322(3) 0.1729(7) 0.058(3) Uiso 1 1 d . . .
H66A H 0.7480 0.0406 0.1477 0.069 Uiso 0.70 1 calc PR B 2
O67 O 0.6076(7) -0.0459(3) 0.2014(6) 0.063(3) Uiso 0.70 1 d P C 2
N71 N 0.4047(5) 0.0040(2) 0.1772(5) 0.048(2) Uiso 1 1 d . E .
C72 C 0.3786(6) 0.0371(3) 0.1610(6) 0.048(3) Uiso 1 1 d . . .
H72A H 0.4032 0.0536 0.2026 0.057 Uiso 1 1 calc R . .
N73 N 0.3204(5) 0.0483(2) 0.0900(5) 0.046(2) Uiso 1 1 d . F .
C74 C 0.2832(7) 0.0245(3) 0.0271(7) 0.056(3) Uiso 1 1 d . . .
H74A H 0.2427 0.0313 -0.0246 0.067 Uiso 0.30 1 calc PR D 1
O78 O 0.3920(17) -0.0516(7) 0.1366(16) 0.070(8) Uiso 0.30 1 d P E 1
C75 C 0.3093(7) -0.0099(3) 0.0453(7) 0.060(3) Uiso 1 1 d . E .
H75A H 0.2840 -0.0270 0.0052 0.072 Uiso 1 1 calc R . .
C76 C 0.3696(7) -0.0198(3) 0.1182(7) 0.056(3) Uiso 1 1 d . . .
H76A H 0.3872 -0.0433 0.1278 0.068 Uiso 0.70 1 calc PR E 2
O77 O 0.2328(7) 0.0364(3) -0.0377(7) 0.069(3) Uiso 0.70 1 d P F 2
N81 N 0.4142(6) 0.0993(2) 0.0484(5) 0.047(2) Uiso 1 1 d . H .
C82 C 0.4908(6) 0.1052(2) 0.1070(6) 0.043(3) Uiso 1 1 d . . .
H82A H 0.4890 0.1119 0.1573 0.052 Uiso 1 1 calc R . .
N83 N 0.5718(5) 0.1025(2) 0.1018(5) 0.044(2) Uiso 1 1 d . I .
C84 C 0.5794(8) 0.0914(3) 0.0318(7) 0.058(3) Uiso 1 1 d . . .
H84A H 0.6360 0.0881 0.0270 0.069 Uiso 0.30 1 calc PR G 1
O88 O 0.3353(17) 0.0797(7) -0.0816(15) 0.068(7) Uiso 0.30 1 d P H 1
C85 C 0.4980(8) 0.0853(3) -0.0312(7) 0.063(3) Uiso 1 1 d . H .
H85A H 0.4992 0.0792 -0.0821 0.075 Uiso 1 1 calc R . .
C86 C 0.4182(8) 0.0877(3) -0.0236(7) 0.061(3) Uiso 1 1 d . . .
H86A H 0.3646 0.0815 -0.0671 0.073 Uiso 0.70 1 calc PR H 2
O87 O 0.6580(7) 0.0879(3) 0.0316(6) 0.061(3) Uiso 0.70 1 d P I 2
O101 O 0.4357(8) 0.2203(5) 0.8473(7) 0.239(10) Uani 1 1 d D . .
O102 O 0.4654(11) 0.2571(3) 0.9625(14) 0.267(13) Uani 1 1 d D . .
O103 O 0.4838(6) 0.1961(3) 0.9750(6) 0.122(4) Uani 1 1 d D . .
S104 S 0.4831(3) 0.22601(14) 0.9295(3) 0.0978(14) Uani 1 1 d D . .
C105 C 0.5948(10) 0.2323(5) 0.9367(12) 0.138(8) Uani 1 1 d D . .
F106 F 0.6083(9) 0.2573(4) 0.8936(9) 0.213(7) Uani 1 1 d D . .
F107 F 0.6493(8) 0.2398(5) 1.0085(8) 0.248(10) Uani 1 1 d D . .
F108 F 0.6268(9) 0.2048(4) 0.9132(12) 0.234(9) Uani 1 1 d D . .
O111 O 0.5122(13) 0.1008(4) 0.2874(11) 0.094(6) Uiso 0.50 1 d PD J 1
O112 O 0.3695(13) 0.1277(7) 0.2561(14) 0.178(11) Uiso 0.50 1 d PD J 1
O113 O 0.4694(14) 0.1132(4) 0.3950(8) 0.057(6) Uiso 0.50 1 d PD J 1
S114 S 0.4623(6) 0.12218(17) 0.3150(5) 0.060(2) Uiso 0.50 1 d PD J 1
C115 C 0.5011(16) 0.1644(5) 0.3157(14) 0.65(14) Uiso 0.50 1 d PD J 1
F116 F 0.4671(15) 0.1780(5) 0.2429(10) 0.104(7) Uiso 0.50 1 d PD J 1
F117 F 0.4706(16) 0.1877(4) 0.3514(12) 0.126(7) Uiso 0.50 1 d PD J 1
F118 F 0.5890(13) 0.1610(6) 0.3588(13) 0.164(8) Uiso 0.50 1 d PD J 1
O111 O 0.5822(11) 0.1203(5) 0.3171(12) 0.109(7) Uiso 0.50 1 d PD K 2
O112 O 0.4249(14) 0.1078(5) 0.2579(11) 0.123(8) Uiso 0.50 1 d PD K 2
O113 O 0.5006(16) 0.1158(6) 0.4064(10) 0.099(11) Uiso 0.50 1 d PD K 2
S114 S 0.5031(7) 0.1229(2) 0.3280(5) 0.085(3) Uiso 0.50 1 d PD K 2
C115 C 0.4758(12) 0.1664(4) 0.3127(11) 0.057(7) Uiso 0.50 1 d PD K 2
F116 F 0.3963(13) 0.1730(6) 0.3130(13) 0.157(8) Uiso 0.50 1 d PD K 2
F117 F 0.5321(15) 0.1836(5) 0.3728(11) 0.123(7) Uiso 0.50 1 d PD K 2
F118 F 0.497(2) 0.1774(8) 0.2514(16) 0.25(2) Uiso 0.50 1 d PD K 2
O121 O 0.066(3) -0.0308(12) 0.2012(19) 0.13(3) Uiso 0.20 1 d PD L 1
O122 O 0.1633(14) -0.0025(6) 0.1449(17) 0.014(9) Uiso 0.20 1 d PD L 1
O123 O -0.0032(19) -0.0072(10) 0.076(2) 0.13(2) Uiso 0.20 1 d PD L 1
S124 S 0.0797(9) -0.0208(3) 0.1341(9) 0.050(4) Uiso 0.20 1 d PD L 1
C125 C 0.099(2) -0.0571(6) 0.0849(16) 0.049(17) Uiso 0.20 1 d PD L 1
F126 F 0.113(2) -0.0477(9) 0.0215(16) 0.099(12) Uiso 0.20 1 d PD L 1
F127 F 0.172(2) -0.0734(8) 0.1273(19) 0.103(13) Uiso 0.20 1 d PD L 1
F128 F 0.030(3) -0.0789(9) 0.069(3) 0.19(2) Uiso 0.20 1 d PD L 1
O121 O 0.131(2) -0.0603(6) 0.0882(18) 0.101(12) Uiso 0.30 1 d PD M 2
O122 O 0.1432(14) -0.0041(5) 0.1592(11) 0.029(7) Uiso 0.30 1 d PD M 2
O123 O 0.056(2) -0.0152(10) 0.0140(13) 0.166(17) Uiso 0.30 1 d PD M 2
S124 S 0.0993(8) -0.0285(3) 0.0946(7) 0.082(4) Uiso 0.30 1 d PD M 2
C125 C 0.0096(14) -0.0327(6) 0.1281(14) 0.050(10) Uiso 0.30 1 d PD M 2
F126 F 0.040(2) -0.0412(9) 0.2028(13) 0.122(12) Uiso 0.30 1 d PD M 2
F127 F -0.0317(19) -0.0039(7) 0.127(2) 0.164(14) Uiso 0.30 1 d PD M 2
F128 F -0.0487(16) -0.0547(7) 0.0807(16) 0.126(10) Uiso 0.30 1 d PD M 2
O131 O 1.0433(11) 0.0287(4) 0.5017(10) 0.064(5) Uiso 0.50 1 d PD . .
O132 O 0.9723(11) -0.0208(5) 0.5321(12) 0.092(7) Uiso 0.50 1 d PD . .
O133 O 1.1384(9) -0.0191(4) 0.5704(9) 0.078(5) Uiso 0.50 1 d PD . .
S134 S 1.0559(4) -0.00005(18) 0.5500(4) 0.0699(19) Uiso 0.50 1 d PD . .
C135 C 1.0645(15) 0.0163(6) 0.6445(11) 0.116(11) Uiso 0.50 1 d PD . .
F136 F 0.9934(12) 0.0349(5) 0.6403(11) 0.149(8) Uiso 0.50 1 d PD . .
F137 F 1.0719(10) -0.0076(4) 0.6982(9) 0.099(5) Uiso 0.50 1 d PD . .
F138 F 1.1377(11) 0.0364(5) 0.6771(11) 0.132(6) Uiso 0.50 1 d PD . .
C141 C -0.007(2) 0.2769(10) 0.188(2) 0.307(19) Uiso 1 1 d D . .
H14D H 0.0537 0.2834 0.1915 0.461 Uiso 1 1 calc R . .
H14E H -0.0130 0.2808 0.2393 0.461 Uiso 1 1 calc R . .
H14F H -0.0518 0.2908 0.1460 0.461 Uiso 1 1 calc R . .
C142 C -0.021(3) 0.2439(12) 0.168(2) 0.256(15) Uiso 1 1 d D . .
C143 C -0.108(2) 0.2375(8) 0.169(2) 0.267(16) Uiso 1 1 d D . .
H14G H -0.1245 0.2133 0.1549 0.400 Uiso 1 1 calc R . .
H14H H -0.1519 0.2527 0.1306 0.400 Uiso 1 1 calc R . .
H14I H -0.1072 0.2420 0.2234 0.400 Uiso 1 1 calc R . .
O144 O 0.0143(11) 0.2224(5) 0.1343(10) 0.187(6) Uiso 1 1 d D . .
C151 C 0.171(3) 0.1031(9) -0.170(2) 0.290(18) Uiso 1 1 d D . .
H15D H 0.1616 0.0903 -0.2194 0.435 Uiso 1 1 calc R . .
H15E H 0.1900 0.0871 -0.1241 0.435 Uiso 1 1 calc R . .
H15F H 0.2173 0.1207 -0.1618 0.435 Uiso 1 1 calc R . .
C152 C 0.098(3) 0.1173(11) -0.175(2) 0.305(19) Uiso 1 1 d D . .
H15G H 0.0580 0.0970 -0.1920 0.366 Uiso 1 1 calc R . .
H15H H 0.0862 0.1302 -0.2258 0.366 Uiso 1 1 calc R . .
C153 C 0.037(3) 0.1413(10) -0.137(2) 0.268(16) Uiso 1 1 d D . .
H15I H 0.0583 0.1307 -0.0830 0.321 Uiso 1 1 calc R . .
H15J H 0.0730 0.1628 -0.1288 0.321 Uiso 1 1 calc R . .
C154 C -0.051(3) 0.1577(11) -0.135(3) 0.33(2) Uiso 1 1 d D . .
H15K H -0.0928 0.1549 -0.1920 0.402 Uiso 1 1 calc R . .
H15L H -0.0706 0.1402 -0.1053 0.402 Uiso 1 1 calc R . .
C155 C -0.086(3) 0.1914(15) -0.111(3) 0.46(3) Uiso 1 1 d D . .
H15M H -0.1500 0.1943 -0.1439 0.695 Uiso 1 1 calc R . .
H15N H -0.0519 0.2111 -0.1202 0.695 Uiso 1 1 calc R . .
H15O H -0.0773 0.1903 -0.0543 0.695 Uiso 1 1 calc R . .
C161 C 0.648(5) -0.117(2) 0.353(4) 0.12(3) Uiso 0.25 1 d PD N 1
C162 C 0.601(5) -0.125(3) 0.277(4) 0.21(5) Uiso 0.25 1 d PD N 1
C163 C 0.513(5) -0.114(3) 0.265(6) 0.21(5) Uiso 0.25 1 d PD N 1
O164 O 0.616(3) -0.1401(12) 0.220(3) 0.115(14) Uiso 0.25 1 d PD N 1
C161 C 0.630(5) -0.102(2) 0.323(6) 0.14(3) Uiso 0.25 1 d PD O 2
C162 C 0.557(6) -0.118(3) 0.309(9) 0.29(7) Uiso 0.25 1 d PD O 2
C163 C 0.446(5) -0.126(3) 0.277(5) 0.19(4) Uiso 0.25 1 d PD O 2
C164 C 0.348(5) -0.125(3) 0.214(5) 0.22(5) Uiso 0.25 1 d PD O 2
C165 C 0.302(4) -0.112(2) 0.125(4) 0.13(3) Uiso 0.25 1 d PD O 2

loop_
_atom_site_aniso_label
_atom_site_aniso_U_11
_atom_site_aniso_U_22
_atom_site_aniso_U_33
_atom_site_aniso_U_23
_atom_site_aniso_U_13
_atom_site_aniso_U_12
Pd1 0.0398(5) 0.0490(5) 0.0429(6) 0.0028(4) 0.0177(4) -0.0054(4)
Pd2 0.0458(6) 0.0540(6) 0.0530(6) 0.0132(4) 0.0229(5) -0.0055(4)
Pd3 0.0379(5) 0.0568(6) 0.0453(6) 0.0057(4) 0.0190(4) -0.0009(4)
O101 0.098(10) 0.49(3) 0.097(11) 0.066(14) -0.003(9) -0.027(13)
O102 0.249(18) 0.077(9) 0.60(4) -0.053(15) 0.30(2) -0.010(10)
O103 0.076(7) 0.154(11) 0.135(9) 0.063(8) 0.039(7) -0.010(7)
S104 0.071(3) 0.130(4) 0.095(3) 0.025(3) 0.034(3) 0.005(3)
C105 0.109(16) 0.125(18) 0.20(3) 0.048(18) 0.075(18) 0.013(14)
F106 0.229(14) 0.200(15) 0.296(19) -0.024(13) 0.198(15) -0.077(12)
F107 0.119(10) 0.46(3) 0.145(12) -0.005(14) 0.025(9) -0.091(13)
F108 0.178(13) 0.181(15) 0.42(3) -0.009(15) 0.205(17) 0.015(11)

loop_
_atom_type_symbol
_atom_type_description
_atom_type_scat_dispersion_real
_atom_type_scat_dispersion_imag
_atom_type_scat_source
C C 0.0033 0.0016 'International Tables Vol C Tables 4.2.6.8 and 6.1.1.4'
H H 0.0000 0.0000 'International Tables Vol C Tables 4.2.6.8 and 6.1.1.4'
N N 0.0061 0.0033 'International Tables Vol C Tables 4.2.6.8 and 6.1.1.4'
O O 0.0106 0.0060 'International Tables Vol C Tables 4.2.6.8 and 6.1.1.4'
F F 0.0171 0.0103 'International Tables Vol C Tables 4.2.6.8 and 6.1.1.4'
S S 0.1246 0.1234 'International Tables Vol C Tables 4.2.6.8 and 6.1.1.4'
Pd Pd -0.9988 1.0072 'International Tables Vol C Tables 4.2.6.8 and 6.1.1.4'

loop_
_geom_angle_atom_site_label_1
_geom_angle_atom_site_label_2
_geom_angle_atom_site_label_3
_geom_angle
_geom_angle_site_symmetry_1
_geom_angle_site_symmetry_3
_geom_angle_publ_flag
N1 Pd1 N12 80.1(3) . . ?
N1 Pd1 N83 96.0(3) . . ?
N12 Pd1 N83 176.1(3) . . ?
N1 Pd1 N61 173.6(3) . . ?
N12 Pd1 N61 98.1(3) . . ?
N83 Pd1 N61 85.7(3) . . ?
N32 Pd2 N21 79.8(4) . . ?
N32 Pd2 N63 174.6(3) . . ?
N21 Pd2 N63 96.3(3) . . ?
N32 Pd2 N71 96.1(3) . . ?
N21 Pd2 N71 175.8(3) . . ?
N63 Pd2 N71 87.8(3) . . ?
N41 Pd3 N52 80.5(4) . . ?
N41 Pd3 N73 96.7(3) . . ?
N52 Pd3 N73 173.9(3) . . ?
N41 Pd3 N81 176.8(3) . . ?
N52 Pd3 N81 96.5(3) . . ?
N73 Pd3 N81 86.3(3) . . ?
C6 N1 C2 115.8(9) . . ?
C6 N1 Pd1 116.1(7) . . ?
C2 N1 Pd1 127.4(7) . . ?
N1 C2 C3 123.9(11) . . ?
C2 C3 C4 119.8(11) . . ?
C5 C4 C3 117.5(11) . . ?
C5 C4 C13 121.3(10) . . ?
C3 C4 C13 121.2(10) . . ?
C4 C5 C6 120.1(10) . . ?
N1 C6 C5 122.3(9) . . ?
N1 C6 C7 112.4(9) . . ?
C5 C6 C7 125.3(9) . . ?
N12 C7 C8 120.6(9) . . ?
N12 C7 C6 115.6(9) . . ?
C8 C7 C6 123.8(9) . . ?
C7 C8 C9 121.3(10) . . ?
C10 C9 C8 115.6(9) . . ?
C10 C9 C17 123.2(9) . . ?
C8 C9 C17 121.1(9) . . ?
C11 C10 C9 120.8(10) . . ?
N12 C11 C10 121.2(10) . . ?
C7 N12 C11 120.4(9) . . ?
C7 N12 Pd1 114.4(7) . . ?
C11 N12 Pd1 125.0(7) . . ?
C16 C13 C4 108.8(10) . . ?
C16 C13 C14 110.4(10) . . ?
C4 C13 C14 112.7(10) . . ?
C16 C13 C15 110.7(10) . . ?
C4 C13 C15 106.1(10) . . ?
C14 C13 C15 107.9(11) . . ?
C18 C17 C9 109.0(9) . . ?
C18 C17 C19 110.0(10) . . ?
C9 C17 C19 107.9(9) . . ?
C18 C17 C20 107.8(10) . . ?
C9 C17 C20 111.8(10) . . ?
C19 C17 C20 110.5(10) . . ?
C26 N21 C22 118.9(9) . . ?
C26 N21 Pd2 115.4(7) . . ?
C22 N21 Pd2 125.8(8) . . ?
N21 C22 C23 122.4(11) . . ?
C24 C23 C22 120.0(11) . . ?
C25 C24 C23 116.4(11) . . ?
C25 C24 C33 120.0(11) . . ?
C23 C24 C33 123.5(10) . . ?
C24 C25 C26 122.1(11) . . ?
N21 C26 C25 120.1(10) . . ?
N21 C26 C27 114.9(9) . . ?
C25 C26 C27 125.0(11) . . ?
N32 C27 C28 121.8(10) . . ?
N32 C27 C26 114.1(10) . . ?
C28 C27 C26 124.1(10) . . ?
C27 C28 C29 120.3(11) . . ?
C30 C29 C28 117.1(12) . . ?
C30 C29 C37 123.4(11) . . ?
C28 C29 C37 119.5(11) . . ?
C29 C30 C31 121.0(13) . . ?
N32 C31 C30 121.3(12) . . ?
C27 N32 C31 118.5(10) . . ?
C27 N32 Pd2 115.9(7) . . ?
C31 N32 Pd2 125.6(8) . . ?
C35 C33 C36 107.7(12) . . ?
C35 C33 C24 111.2(12) . . ?
C36 C33 C24 109.7(11) . . ?
C35 C33 C34 114.8(12) . . ?
C36 C33 C34 103.4(12) . . ?
C24 C33 C34 109.6(11) . . ?
C38 C37 C39 110.1(15) . . ?
C38 C37 C40 111.2(15) . . ?
C39 C37 C40 107.9(14) . . ?
C38 C37 C29 111.0(14) . . ?
C39 C37 C29 107.1(13) . . ?
C40 C37 C29 109.4(12) . . ?
C46 N41 C42 118.6(10) . . ?
C46 N41 Pd3 114.7(7) . . ?
C42 N41 Pd3 126.7(8) . . ?
N41 C42 C43 123.5(11) . . ?
C42 C43 C44 118.2(12) . . ?
C43 C44 C45 117.8(12) . . ?
C43 C44 C53 122.8(11) . . ?
C45 C44 C53 119.4(11) . . ?
C46 C45 C44 120.6(12) . . ?
N41 C46 C45 121.3(11) . . ?
N41 C46 C47 115.6(10) . . ?
C45 C46 C47 123.0(11) . . ?
C48 C47 N52 122.7(11) . . ?
C48 C47 C46 125.2(11) . . ?
N52 C47 C46 112.1(10) . . ?
C47 C48 C49 121.2(12) . . ?
C50 C49 C48 117.6(12) . . ?
C50 C49 C57 120.9(11) . . ?
C48 C49 C57 121.5(12) . . ?
C49 C50 C51 119.1(12) . . ?
N52 C51 C50 122.9(11) . . ?
C51 N52 C47 116.5(9) . . ?
C51 N52 Pd3 126.8(7) . . ?
C47 N52 Pd3 116.1(7) . . ?
C56 C53 C54 116.2(13) . . ?
C56 C53 C55 106.7(12) . . ?
C54 C53 C55 106.6(12) . . ?
C56 C53 C44 108.5(11) . . ?
C54 C53 C44 107.8(11) . . ?
C55 C53 C44 111.1(12) . . ?
C59 C57 C49 109.0(12) . . ?
C59 C57 C60 106.1(12) . . ?
C49 C57 C60 114.0(12) . . ?
C59 C57 C58 109.7(13) . . ?
C49 C57 C58 107.3(11) . . ?
C60 C57 C58 110.5(12) . . ?
C62 N61 C66 117.5(9) . . ?
C62 N61 Pd1 119.3(7) . . ?
C66 N61 Pd1 122.0(7) . . ?
N63 C62 N61 125.2(10) . . ?
C62 N63 C64 119.4(10) . . ?
C62 N63 Pd2 124.2(8) . . ?
C64 N63 Pd2 116.4(7) . . ?
O67 C64 N63 119.2(11) . . ?
O67 C64 C65 123.3(12) . . ?
N63 C64 C65 117.5(10) . . ?
C66 C65 C64 120.8(12) . . ?
O68 C66 N61 115.9(18) . . ?
O68 C66 C65 123.6(19) . . ?
N61 C66 C65 119.5(11) . . ?
C72 N71 C76 118.3(9) . . ?
C72 N71 Pd2 121.8(7) . . ?
C76 N71 Pd2 119.8(7) . . ?
N73 C72 N71 124.3(9) . . ?
C72 N73 C74 119.1(9) . . ?
C72 N73 Pd3 119.9(7) . . ?
C74 N73 Pd3 120.5(7) . . ?
O77 C74 C75 127.8(12) . . ?
O77 C74 N73 116.2(11) . . ?
C75 C74 N73 115.9(10) . . ?
C76 C75 C74 122.5(11) . . ?
O78 C76 N71 117.0(15) . . ?
O78 C76 C75 123.1(16) . . ?
N71 C76 C75 119.8(11) . . ?
C82 N81 C86 116.8(9) . . ?
C82 N81 Pd3 119.8(7) . . ?
C86 N81 Pd3 122.6(7) . . ?
N81 C82 N83 125.0(10) . . ?
C82 N83 C84 120.4(9) . . ?
C82 N83 Pd1 118.5(7) . . ?
C84 N83 Pd1 120.2(7) . . ?
O87 C84 N83 117.6(11) . . ?
O87 C84 C85 127.4(12) . . ?
N83 C84 C85 115.0(11) . . ?
C86 C85 C84 123.0(12) . . ?
C85 C86 O88 126.4(15) . . ?
C85 C86 N81 119.6(11) . . ?
O88 C86 N81 114.0(14) . . ?
O101 S104 O103 111.3(10) . . ?
O101 S104 O102 117.4(11) . . ?
O103 S104 O102 114.5(10) . . ?
O101 S104 C105 103.5(9) . . ?
O103 S104 C105 106.4(7) . . ?
O102 S104 C105 101.9(9) . . ?
F107 C105 F106 103.0(16) . . ?
F107 C105 F108 107.7(16) . . ?
F106 C105 F108 103.9(16) . . ?
F107 C105 S104 113.1(14) . . ?
F106 C105 S104 116.6(12) . . ?
F108 C105 S104 111.6(13) . . ?
O111 S114 O113 112.2(11) . . ?
O111 S114 O112 113.2(13) . . ?
O113 S114 O112 115.6(14) . . ?
O111 S114 C115 108.4(12) . . ?
O113 S114 C115 108.8(11) . . ?
O112 S114 C115 97.3(12) . . ?
F117 C115 F116 96.8(17) . . ?
F117 C115 F118 106.8(19) . . ?
F116 C115 F118 125(2) . . ?
F117 C115 S114 117.1(18) . . ?
F116 C115 S114 110.6(15) . . ?
F118 C115 S114 102.0(15) . . ?
O111 S114 O113 119.5(14) . . ?
O111 S114 O112 112.2(13) . . ?
O113 S114 O112 114.7(13) . . ?
O111 S114 C115 104.0(11) . . ?
O113 S114 C115 103.8(11) . . ?
O112 S114 C115 99.2(11) . . ?
F117 C115 F116 105.7(17) . . ?
F117 C115 F118 101.9(18) . . ?
F116 C115 F118 120(2) . . ?
F117 C115 S114 108.0(14) . . ?
F116 C115 S114 112.4(15) . . ?
F118 C115 S114 108.1(18) . . ?
O121 S124 O123 110(2) . . ?
O121 S124 O122 117(2) . . ?
O123 S124 O122 117.8(18) . . ?
O121 S124 C125 109.6(19) . . ?
O123 S124 C125 102.2(16) . . ?
O122 S124 C125 97.6(13) . . ?
F126 C125 F127 104(2) . . ?
F126 C125 F128 113(2) . . ?
F127 C125 F128 108(2) . . ?
F126 C125 S124 109.8(19) . . ?
F127 C125 S124 113(2) . . ?
F128 C125 S124 110(2) . . ?
O121 S124 O123 107.3(17) . . ?
O121 S124 O122 124.9(16) . . ?
O123 S124 O122 118.3(17) . . ?
O121 S124 C125 109.1(16) . . ?
O123 S124 C125 103.0(15) . . ?
O122 S124 C125 89.9(12) . . ?
F127 C125 F126 104(2) . . ?
F127 C125 F128 108(2) . . ?
F126 C125 F128 114(2) . . ?
F127 C125 S124 113.1(19) . . ?
F126 C125 S124 109.8(19) . . ?
F128 C125 S124 108.1(17) . . ?
O132 O131 S134 97(3) 3_756 . ?
O132 O131 S134 45(2) 3_756 3_756 ?
S134 O131 S134 74.4(8) . 3_756 ?
O131 O132 S134 118(3) 3_756 . ?
O131 O132 S134 59(2) 3_756 3_756 ?
S134 O132 S134 81.1(10) . 3_756 ?
O131 S134 O133 118.6(10) . . ?
O131 S134 O132 113.1(11) . . ?
O133 S134 O132 116.4(11) . . ?
O131 S134 O132 23.5(9) . 3_756 ?
O133 S134 O132 114.3(10) . 3_756 ?
O132 S134 O132 98.9(10) . 3_756 ?
O131 S134 C135 104.8(11) . . ?
O133 S134 C135 101.8(10) . . ?
O132 S134 C135 98.2(11) . . ?
O132 S134 C135 126.9(11) 3_756 . ?
O131 S134 O131 105.6(8) . 3_756 ?
O133 S134 O131 110.5(9) . 3_756 ?
O132 S134 O131 17.6(10) . 3_756 ?
O132 S134 O131 87.0(7) 3_756 3_756 ?
C135 S134 O131 115.9(9) . 3_756 ?
O131 S134 S134 64.1(8) . 3_756 ?
O133 S134 S134 131.0(9) . 3_756 ?
O132 S134 S134 51.7(8) . 3_756 ?
O132 S134 S134 47.2(6) 3_756 3_756 ?
C135 S134 S134 125.6(9) . 3_756 ?
O131 S134 S134 41.5(4) 3_756 3_756 ?
F137 C135 F136 105.4(18) . . ?
F137 C135 F138 105.3(17) . . ?
F136 C135 F138 107.4(18) . . ?
F137 C135 S134 113.9(15) . . ?
F136 C135 S134 112.5(15) . . ?
F138 C135 S134 111.7(15) . . ?
O144 C142 C141 134(4) . . ?
O144 C142 C143 120(4) . . ?
C141 C142 C143 104(4) . . ?
C151 C152 C153 152(4) . . ?
C154 C153 C152 155(3) . . ?
C155 C154 C153 141(4) . . ?
O164 C162 C161 137(5) . . ?
O164 C162 C163 119(5) . . ?
C161 C162 C163 104(5) . . ?
C161 C162 C163 160(10) . . ?
C164 C163 C162 154(6) . . ?
C163 C164 C165 136(5) . . ?

loop_
_geom_bond_atom_site_label_1
_geom_bond_atom_site_label_2
_geom_bond_distance
_geom_bond_site_symmetry_2
_geom_bond_publ_flag
Pd1 N1 1.978(8) . ?
Pd1 N12 2.031(8) . ?
Pd1 N83 2.038(8) . ?
Pd1 N61 2.046(8) . ?
Pd2 N32 1.997(9) . ?
Pd2 N21 2.004(8) . ?
Pd2 N63 2.033(9) . ?
Pd2 N71 2.039(8) . ?
Pd3 N41 1.996(9) . ?
Pd3 N52 1.995(8) . ?
Pd3 N73 2.008(8) . ?
Pd3 N81 2.009(9) . ?
N1 C6 1.349(12) . ?
N1 C2 1.352(12) . ?
C2 C3 1.355(15) . ?
C3 C4 1.382(15) . ?
C4 C5 1.363(14) . ?
C4 C13 1.551(16) . ?
C5 C6 1.394(14) . ?
C6 C7 1.489(13) . ?
C7 N12 1.314(12) . ?
C7 C8 1.373(13) . ?
C8 C9 1.390(13) . ?
C9 C10 1.384(13) . ?
C9 C17 1.534(14) . ?
C10 C11 1.369(13) . ?
C11 N12 1.328(12) . ?
C13 C16 1.502(16) . ?
C13 C14 1.566(17) . ?
C13 C15 1.601(16) . ?
C17 C18 1.517(16) . ?
C17 C19 1.538(16) . ?
C17 C20 1.569(16) . ?
N21 C26 1.326(13) . ?
N21 C22 1.339(12) . ?
C22 C23 1.392(15) . ?
C23 C24 1.374(14) . ?
C24 C25 1.366(14) . ?
C24 C33 1.523(16) . ?
C25 C26 1.404(14) . ?
C26 C27 1.465(14) . ?
C27 N32 1.330(12) . ?
C27 C28 1.377(14) . ?
C28 C29 1.377(14) . ?
C29 C30 1.354(15) . ?
C29 C37 1.588(18) . ?
C30 C31 1.383(16) . ?
C31 N32 1.334(13) . ?
C33 C35 1.495(17) . ?
C33 C36 1.513(17) . ?
C33 C34 1.540(17) . ?
C37 C38 1.49(2) . ?
C37 C39 1.50(2) . ?
C37 C40 1.496(19) . ?
N41 C46 1.351(13) . ?
N41 C42 1.352(13) . ?
C42 C43 1.395(15) . ?
C43 C44 1.394(15) . ?
C44 C45 1.416(15) . ?
C44 C53 1.556(18) . ?
C45 C46 1.377(14) . ?
C46 C47 1.479(14) . ?
C47 C48 1.335(14) . ?
C47 N52 1.362(13) . ?
C48 C49 1.381(15) . ?
C49 C50 1.378(15) . ?
C49 C57 1.526(17) . ?
C50 C51 1.380(15) . ?
C51 N52 1.355(12) . ?
C53 C56 1.469(18) . ?
C53 C54 1.488(18) . ?
C53 C55 1.554(19) . ?
C57 C59 1.492(19) . ?
C57 C60 1.533(19) . ?
C57 C58 1.555(17) . ?
N61 C62 1.336(12) . ?
N61 C66 1.353(13) . ?
C62 N63 1.313(12) . ?
N63 C64 1.365(13) . ?
C64 O67 1.248(14) . ?
C64 C65 1.386(15) . ?
O68 C66 1.25(3) . ?
C65 C66 1.378(15) . ?
N71 C72 1.344(12) . ?
N71 C76 1.357(13) . ?
C72 N73 1.337(12) . ?
N73 C74 1.406(13) . ?
C74 O77 1.231(14) . ?
C74 C75 1.394(15) . ?
O78 C76 1.29(3) . ?
C75 C76 1.357(14) . ?
N81 C82 1.301(11) . ?
N81 C86 1.393(13) . ?
C82 N83 1.336(12) . ?
N83 C84 1.374(13) . ?
C84 O87 1.265(14) . ?
C84 C85 1.387(15) . ?
O88 C86 1.38(3) . ?
C85 C86 1.335(15) . ?
O101 S104 1.401(11) . ?
O102 S104 1.417(11) . ?
O103 S104 1.415(9) . ?
S104 C105 1.758(15) . ?
C105 F107 1.290(17) . ?
C105 F106 1.305(16) . ?
C105 F108 1.319(17) . ?
O111 S114 1.364(14) . ?
O112 S114 1.480(15) . ?
O113 S114 1.438(11) . ?
S114 C115 1.745(19) . ?
C115 F117 1.30(2) . ?
C115 F116 1.322(19) . ?
C115 F118 1.33(2) . ?
O111 S114 1.352(14) . ?
O112 S114 1.518(15) . ?
O113 S114 1.449(13) . ?
S114 C115 1.736(17) . ?
C115 F117 1.300(17) . ?
C115 F116 1.298(17) . ?
C115 F118 1.340(19) . ?
O121 S124 1.355(16) . ?
O122 S124 1.459(15) . ?
O123 S124 1.445(16) . ?
S124 C125 1.748(19) . ?
C125 F126 1.29(2) . ?
C125 F127 1.30(2) . ?
C125 F128 1.33(2) . ?
O121 S124 1.355(16) . ?
O122 S124 1.455(14) . ?
O123 S124 1.446(15) . ?
S124 C125 1.757(18) . ?
C125 F127 1.290(19) . ?
C125 F126 1.286(19) . ?
C125 F128 1.32(2) . ?
O131 O132 0.64(2) 3_756 ?
O131 S134 1.379(13) . ?
O131 S134 1.871(18) 3_756 ?
O132 O131 0.64(2) 3_756 ?
O132 S134 1.488(13) . ?
O132 S134 1.59(2) 3_756 ?
O133 S134 1.434(12) . ?
S134 O132 1.59(2) 3_756 ?
S134 C135 1.766(17) . ?
S134 O131 1.871(18) 3_756 ?
S134 S134 2.003(13) 3_756 ?
C135 F137 1.310(18) . ?
C135 F136 1.323(18) . ?
C135 F138 1.343(19) . ?
C141 C142 1.32(4) . ?
C142 O144 1.28(4) . ?
C142 C143 1.42(4) . ?
C151 C152 1.25(4) . ?
C152 C153 1.67(4) . ?
C153 C154 1.55(4) . ?
C154 C155 1.54(5) . ?
C161 C162 1.31(5) . ?
C162 O164 1.27(4) . ?
C162 C163 1.42(4) . ?
C161 C162 1.25(5) . ?
C162 C163 1.68(5) . ?
C163 C164 1.56(5) . ?
C164 C165 1.56(5) . ?
